data_1531444
loop_
_publ_author_name
'Hirano, A.'
'Kanie, K.'
'Ichikawa, T.'
'Kanno, R.'
'Takeda, Y.'
'Imanishi, N.'
'Kamiyama, T.'
'Izumi, F.'

_publ_section_title
;
 Neutron diffraction study on layered rocksalt Li1-x Ni1+x O2 at high
 temperature
;
_journal_name_full 'Solid State Ionics'
_journal_page_first 207
_journal_page_last 216
_journal_volume 152
_journal_year 2002
_chemical_formula_sum 'Li0.973 Ni1.027 O2'
_chemical_name_systematic '(Li0.973 Ni0.027) Ni O2'
_space_group_IT_number 166
_symmetry_space_group_name_Hall '-R 3 2"'
_symmetry_space_group_name_H-M 'R -3 m :H'
_cell_angle_alpha 90
_cell_angle_beta 90
_cell_angle_gamma 120
_cell_formula_units_Z 3
_cell_length_a 2.88443
_cell_length_b 2.88443
_cell_length_c 14.2478
_cell_volume 102.659
_citation_journal_id_ASTM SSIOD3
_cod_data_source_file Hirano_SSIOD3_2002_862.cif
_cod_data_source_block Li0.973Ni1.027O2
_cod_original_cell_volume 102.6593
_cod_database_code 1531444

loop_
_symmetry_equiv_pos_as_xyz
x,y,z
-y,x-y,z
-x+y,-x,z
y,x,-z
-x,-x+y,-z
x-y,-y,-z
-x,-y,-z
y,-x+y,-z
x-y,x,-z
-y,-x,z
x,x-y,z
-x+y,y,z
x+2/3,y+1/3,z+1/3
-y+2/3,x-y+1/3,z+1/3
-x+y+2/3,-x+1/3,z+1/3
y+2/3,x+1/3,-z+1/3
-x+2/3,-x+y+1/3,-z+1/3
x-y+2/3,-y+1/3,-z+1/3
-x+2/3,-y+1/3,-z+1/3
y+2/3,-x+y+1/3,-z+1/3
x-y+2/3,x+1/3,-z+1/3
-y+2/3,-x+1/3,z+1/3
x+2/3,x-y+1/3,z+1/3
-x+y+2/3,y+1/3,z+1/3
x+1/3,y+2/3,z+2/3
-y+1/3,x-y+2/3,z+2/3
-x+y+1/3,-x+2/3,z+2/3
y+1/3,x+2/3,-z+2/3
-x+1/3,-x+y+2/3,-z+2/3
x-y+1/3,-y+2/3,-z+2/3
-x+1/3,-y+2/3,-z+2/3
y+1/3,-x+y+2/3,-z+2/3
x-y+1/3,x+2/3,-z+2/3
-y+1/3,-x+2/3,z+2/3
x+1/3,x-y+2/3,z+2/3
-x+y+1/3,y+2/3,z+2/3

loop_
_atom_site_label
_atom_site_type_symbol
_atom_site_fract_x
_atom_site_fract_y
_atom_site_fract_z
_atom_site_occupancy
_atom_site_U_iso_or_equiv
Li1 Li+1 0 0 0 0.849 0.0
O1 O-2 0 0 0.24064 1 0.0
Ni2 Ni+2 0 0 0.5 1 0.0
Ni1 Ni+2 0 0 0 0.027 0.0
Li2 Li+1 0 0 0.375 0.061 0.0
